data_4301662
loop_
_publ_author_name
'Allen T. Ekubo'
'Mark R. J. Elsegood'
'Andrew J. Lake'
'Martin B. Smith'

_publ_section_title
;
Intramolecular Hydrogen-Bonded Tertiary Phosphines as
1,3,5-Triaza-7-phosphaadamantane (PTA) Analogues
;
_journal_name_full 'Inorganic Chemistry'
_journal_page_first 2633
_journal_page_last 2638
_journal_paper_doi 10.1021/ic801709z
_journal_volume 48
_journal_year 2009
_chemical_formula_moiety 'C35 H46 Cl2 N3 P Rh 1+, Sb F6 1-, 2(C H2 Cl2)'
_chemical_formula_sum 'C37 H50 Cl6 F6 N3 P Rh Sb'
_chemical_formula_weight 1119.13
_chemical_name_systematic
;
 ?
;
_space_group_IT_number 14
_symmetry_cell_setting monoclinic
_symmetry_space_group_name_Hall '-P 2yn'
_symmetry_space_group_name_H-M 'P 1 21/n 1'
_atom_sites_solution_hydrogens geom
_atom_sites_solution_primary direct
_atom_sites_solution_secondary difmap
_audit_creation_method SHELXL-97
_cell_angle_alpha 90.00
_cell_angle_beta 95.887(2)
_cell_angle_gamma 90.00
_cell_formula_units_Z 4
_cell_length_a 8.9106(3)
_cell_length_b 14.7367(4)
_cell_length_c 30.8857(9)
_cell_measurement_reflns_used 104486
_cell_measurement_temperature 153(2)
_cell_measurement_theta_max 27.48
_cell_measurement_theta_min 2.91
_cell_volume 4034.3(2)
_computing_cell_refinement 'DENZO (Otwinowski & Minor, 1997) & COLLECT'
_computing_data_collection 'COLLECT (Hooft, R.W.W., 1998)'
_computing_data_reduction 'DENZO & COLLECT'
_computing_molecular_graphics 'Bruker SHELXTL'
_computing_publication_material 'Bruker SHELXTL and local programs'
_computing_structure_refinement 'SHELXL-97 (Sheldrick, 2008)'
_computing_structure_solution 'SHELXS-97 (Sheldrick, 2008)'
_diffrn_ambient_temperature 153(2)
_diffrn_detector_area_resol_mean 9.091
_diffrn_measured_fraction_theta_full 0.994
_diffrn_measured_fraction_theta_max 0.978
_diffrn_measurement_device_type 'Bruker-Nonius Roper 2 CCD camera on \k-goniost'
_diffrn_measurement_method '\f & \w scans'
_diffrn_radiation_monochromator graphite
_diffrn_radiation_source 'fine-focus sealed tube'
_diffrn_radiation_type MoK\a
_diffrn_radiation_wavelength 0.71073
_diffrn_reflns_av_R_equivalents 0.0658
_diffrn_reflns_av_sigmaI/netI 0.0657
_diffrn_reflns_limit_h_max 11
_diffrn_reflns_limit_h_min -11
_diffrn_reflns_limit_k_max 19
_diffrn_reflns_limit_k_min -19
_diffrn_reflns_limit_l_max 40
_diffrn_reflns_limit_l_min -39
_diffrn_reflns_number 47660
_diffrn_reflns_theta_full 24.00
_diffrn_reflns_theta_max 27.55
_diffrn_reflns_theta_min 2.99
_diffrn_standards_decay_% 0
_diffrn_standards_number 0
_exptl_absorpt_coefficient_mu 1.578
_exptl_absorpt_correction_T_max 0.940
_exptl_absorpt_correction_T_min 0.786
_exptl_absorpt_correction_type multi-scan
_exptl_absorpt_process_details 'SADABS v2007/2, Sheldrick, G.M., (2007)'
_exptl_crystal_colour orange
_exptl_crystal_density_diffrn 1.843
_exptl_crystal_density_method 'not measured'
_exptl_crystal_description plate
_exptl_crystal_F_000 2240
_exptl_crystal_size_max 0.16
_exptl_crystal_size_mid 0.10
_exptl_crystal_size_min 0.04
_platon_squeeze_details
;
;
_refine_diff_density_max 1.389
_refine_diff_density_min -0.648
_refine_diff_density_rms 0.144
_refine_ls_extinction_coef 0.0028(3)
_refine_ls_extinction_expression Fc^*^=kFc[1+0.001xFc^2^\l^3^/sin(2\q)]^-1/4^
_refine_ls_extinction_method SHELXL
_refine_ls_goodness_of_fit_ref 1.107
_refine_ls_hydrogen_treatment constr
_refine_ls_matrix_type full
_refine_ls_number_parameters 512
_refine_ls_number_reflns 9116
_refine_ls_number_restraints 147
_refine_ls_restrained_S_all 1.106
_refine_ls_R_factor_all 0.1167
_refine_ls_R_factor_gt 0.0830
_refine_ls_shift/su_max 0.001
_refine_ls_shift/su_mean 0.000
_refine_ls_structure_factor_coef Fsqd
_refine_ls_weighting_details 'calc w=1/[\s^2^(Fo^2^)+(0.0639P)^2^+28.2608P] where P=(Fo^2^+2Fc^2^)/3'
_refine_ls_weighting_scheme calc
_refine_ls_wR_factor_gt 0.1891
_refine_ls_wR_factor_ref 0.2031
_reflns_number_gt 6545
_reflns_number_total 9116
_reflns_threshold_expression >2sigma(I)
_cod_data_source_file ic801709z_si_002_5.cif
_cod_data_source_block 5
_cod_original_sg_symbol_H-M 'P 21/n'
_cod_database_code 4301662

loop_
_symmetry_equiv_pos_as_xyz
'x, y, z'
'-x+1/2, y+1/2, -z+1/2'
'-x, -y, -z'
'x-1/2, -y-1/2, z-1/2'

loop_
_atom_site_label
_atom_site_type_symbol
_atom_site_fract_x
_atom_site_fract_y
_atom_site_fract_z
_atom_site_U_iso_or_equiv
_atom_site_adp_type
_atom_site_occupancy
_atom_site_symmetry_multiplicity
_atom_site_calc_flag
_atom_site_refinement_flags
_atom_site_disorder_assembly
_atom_site_disorder_group
P1 P 0.6634(2) 0.66345(12) 0.45668(6) 0.0327(4) Uani 1 1 d . . .
C1 C 0.4565(8) 0.6633(5) 0.4515(2) 0.0353(16) Uani 1 1 d . . .
H1C H 0.4227 0.6286 0.4762 0.042 Uiso 1 1 calc R . .
H1D H 0.4213 0.7266 0.4541 0.042 Uiso 1 1 calc R . .
N1 N 0.3819(6) 0.6241(4) 0.41007(19) 0.0356(14) Uani 1 1 d . . .
H1A H 0.4051 0.6596 0.3872 0.043 Uiso 1 1 calc R . .
H1B H 0.4204 0.5671 0.4062 0.043 Uiso 1 1 calc R . .
C2 C 0.2146(8) 0.6177(6) 0.4091(3) 0.047(2) Uani 1 1 d . . .
H2A H 0.1884 0.5784 0.4332 0.056 Uiso 1 1 calc R . .
H2B H 0.1720 0.6787 0.4133 0.056 Uiso 1 1 calc R . .
C3 C 0.1483(9) 0.5794(6) 0.3668(3) 0.055(2) Uani 1 1 d . . .
C4 C 0.1094(10) 0.4894(6) 0.3631(4) 0.068(3) Uani 1 1 d . . .
H4 H 0.1221 0.4513 0.3880 0.082 Uiso 1 1 calc R . .
C5 C 0.0517(13) 0.4532(7) 0.3232(4) 0.093(4) Uani 1 1 d . . .
H5 H 0.0276 0.3904 0.3214 0.112 Uiso 1 1 calc R . .
C6 C 0.0294(14) 0.5037(8) 0.2877(4) 0.087(4) Uani 1 1 d . . .
H6 H -0.0137 0.4779 0.2611 0.104 Uiso 1 1 calc R . .
C7 C 0.0692(13) 0.5945(8) 0.2897(4) 0.084(4) Uani 1 1 d . . .
H7 H 0.0546 0.6317 0.2644 0.101 Uiso 1 1 calc R . .
C8 C 0.1307(11) 0.6305(7) 0.3291(4) 0.067(3) Uani 1 1 d . . .
H8 H 0.1617 0.6922 0.3303 0.081 Uiso 1 1 calc R . .
C9 C 0.7144(9) 0.7268(5) 0.4091(2) 0.0401(17) Uani 1 1 d . . .
H9A H 0.6753 0.7896 0.4100 0.048 Uiso 1 1 calc R . .
H9B H 0.8256 0.7298 0.4098 0.048 Uiso 1 1 calc R . .
N2 N 0.6504(7) 0.6819(4) 0.3686(2) 0.0436(15) Uani 1 1 d . . .
C10 C 0.7137(8) 0.5481(5) 0.4416(2) 0.0357(16) Uani 1 1 d . . .
H10A H 0.8249 0.5418 0.4443 0.043 Uiso 1 1 calc R . .
H10B H 0.6732 0.5040 0.4616 0.043 Uiso 1 1 calc R . .
N3 N 0.6511(7) 0.5286(4) 0.3963(2) 0.0403(15) Uani 1 1 d . . .
C11 C 0.7153(9) 0.5905(5) 0.3661(3) 0.0464(19) Uani 1 1 d . . .
H11A H 0.6947 0.5670 0.3361 0.056 Uiso 1 1 calc R . .
H11B H 0.8260 0.5936 0.3733 0.056 Uiso 1 1 calc R . .
C12 C 0.6885(12) 0.7368(6) 0.3310(3) 0.059(2) Uani 1 1 d . . .
H12A H 0.7958 0.7281 0.3264 0.071 Uiso 1 1 calc R . .
H12B H 0.6714 0.8020 0.3365 0.071 Uiso 1 1 calc R . .
C13 C 0.5856(15) 0.7046(8) 0.2907(4) 0.081(3) Uani 1 1 d . . .
C14 C 0.6290(19) 0.6354(9) 0.2603(6) 0.115(6) Uani 1 1 d . . .
H14 H 0.7214 0.6046 0.2682 0.138 Uiso 1 1 calc R . .
C15 C 0.5513(17) 0.6107(9) 0.2222(4) 0.091(4) Uani 1 1 d . . .
H15 H 0.5901 0.5717 0.2016 0.109 Uiso 1 1 calc R . .
C16 C 0.413(2) 0.6478(10) 0.2170(4) 0.112(5) Uani 1 1 d . . .
H16 H 0.3436 0.6233 0.1945 0.134 Uiso 1 1 calc R . .
C17 C 0.362(2) 0.7170(11) 0.2408(5) 0.115(5) Uani 1 1 d . . .
H17 H 0.2688 0.7458 0.2311 0.138 Uiso 1 1 calc R . .
C18 C 0.4433(16) 0.7462(9) 0.2791(4) 0.095(4) Uani 1 1 d . . .
H18 H 0.4055 0.7920 0.2967 0.113 Uiso 1 1 calc R . .
C19 C 0.6816(9) 0.4328(5) 0.3856(3) 0.0427(18) Uani 1 1 d . . .
H19A H 0.6398 0.3931 0.4072 0.051 Uiso 1 1 calc R . .
H19B H 0.7922 0.4232 0.3881 0.051 Uiso 1 1 calc R . .
C20 C 0.6154(10) 0.4045(6) 0.3403(3) 0.050(2) Uani 1 1 d . . .
C21 C 0.6826(11) 0.3388(8) 0.3184(3) 0.074(3) Uani 1 1 d . . .
H21 H 0.7716 0.3102 0.3314 0.089 Uiso 1 1 calc R . .
C22 C 0.6210(15) 0.3128(9) 0.2765(4) 0.091(4) Uani 1 1 d . . .
H22 H 0.6697 0.2669 0.2615 0.109 Uiso 1 1 calc R . .
C23 C 0.4956(17) 0.3512(8) 0.2573(4) 0.089(4) Uani 1 1 d . . .
H23 H 0.4572 0.3341 0.2286 0.107 Uiso 1 1 calc R . .
C24 C 0.4239(14) 0.4147(7) 0.2793(3) 0.081(4) Uani 1 1 d . . .
H24 H 0.3334 0.4414 0.2661 0.098 Uiso 1 1 calc R . .
C25 C 0.4810(12) 0.4416(7) 0.3210(3) 0.068(3) Uani 1 1 d . . .
H25 H 0.4283 0.4852 0.3363 0.082 Uiso 1 1 calc R . .
Rh1 Rh 0.75485(6) 0.71214(4) 0.52454(2) 0.0367(2) Uani 1 1 d . . .
Cl1 Cl 0.9804(2) 0.62560(14) 0.51809(8) 0.0574(6) Uani 1 1 d . . .
Cl2 Cl 0.6201(2) 0.58119(12) 0.54811(6) 0.0461(5) Uani 1 1 d . . .
C26 C 0.8662(9) 0.8422(5) 0.5311(3) 0.048(2) Uani 1 1 d . . .
C27 C 1.0023(9) 0.8700(6) 0.5096(4) 0.068(3) Uani 1 1 d . . .
H27A H 0.9709 0.8909 0.4799 0.101 Uiso 1 1 calc R . .
H27B H 1.0705 0.8181 0.5086 0.101 Uiso 1 1 calc R . .
H27C H 1.0545 0.9193 0.5263 0.101 Uiso 1 1 calc R . .
C28 C 0.8713(10) 0.8020(5) 0.5748(3) 0.051(2) Uani 1 1 d . . .
C29 C 1.0155(11) 0.7799(6) 0.6025(4) 0.074(3) Uani 1 1 d . . .
H29A H 0.9919 0.7492 0.6291 0.110 Uiso 1 1 calc R . .
H29B H 1.0708 0.8361 0.6101 0.110 Uiso 1 1 calc R . .
H29C H 1.0776 0.7400 0.5862 0.110 Uiso 1 1 calc R . .
C30 C 0.7227(11) 0.7899(5) 0.5847(3) 0.051(2) Uani 1 1 d . . .
C31 C 0.6745(13) 0.7511(7) 0.6256(3) 0.064(3) Uani 1 1 d . . .
H31A H 0.6098 0.6982 0.6186 0.096 Uiso 1 1 calc R . .
H31B H 0.6183 0.7970 0.6403 0.096 Uiso 1 1 calc R . .
H31C H 0.7636 0.7325 0.6448 0.096 Uiso 1 1 calc R . .
C32 C 0.6214(9) 0.8207(5) 0.5479(3) 0.0428(19) Uani 1 1 d . . .
C33 C 0.4537(9) 0.8255(6) 0.5470(3) 0.051(2) Uani 1 1 d . . .
H33A H 0.4263 0.8759 0.5654 0.077 Uiso 1 1 calc R . .
H33B H 0.4157 0.7685 0.5580 0.077 Uiso 1 1 calc R . .
H33C H 0.4091 0.8355 0.5170 0.077 Uiso 1 1 calc R . .
C34 C 0.7090(8) 0.8569(4) 0.5163(3) 0.0394(19) Uani 1 1 d . . .
C35 C 0.6545(10) 0.9105(5) 0.4775(3) 0.052(2) Uani 1 1 d . . .
H35A H 0.7334 0.9133 0.4576 0.078 Uiso 1 1 calc R . .
H35B H 0.6298 0.9721 0.4864 0.078 Uiso 1 1 calc R . .
H35C H 0.5642 0.8818 0.4627 0.078 Uiso 1 1 calc R . .
Sb1 Sb 0.2361(2) 0.91601(6) 0.38785(5) 0.0566(5) Uani 0.807(5) 1 d PDU A 1
F1 F 0.3772(8) 0.8218(5) 0.3840(2) 0.0618(17) Uani 0.807(5) 1 d PDU A 1
F2 F 0.0954(12) 1.0080(6) 0.3913(4) 0.131(3) Uani 0.807(5) 1 d PDU A 1
F3 F 0.2213(15) 0.9268(7) 0.3278(3) 0.132(3) Uani 0.807(5) 1 d PDU A 1
F4 F 0.3913(11) 0.9993(5) 0.3939(3) 0.107(3) Uani 0.807(5) 1 d PDU A 1
F5 F 0.2631(9) 0.9015(9) 0.4481(3) 0.110(3) Uani 0.807(5) 1 d PDU A 1
F6 F 0.0811(8) 0.8316(5) 0.3841(4) 0.096(3) Uani 0.807(5) 1 d PDU A 1
Sb1X Sb 0.1528(9) 0.9113(2) 0.40314(16) 0.0517(17) Uani 0.193(5) 1 d PDU A 2
F1X F 0.336(2) 0.8486(19) 0.3996(10) 0.074(7) Uani 0.193(5) 1 d PDU A 2
F2X F -0.028(3) 0.970(2) 0.4085(12) 0.118(9) Uani 0.193(5) 1 d PDU A 2
F3X F 0.084(4) 0.868(2) 0.3479(8) 0.110(8) Uani 0.193(5) 1 d PDU A 2
F4X F 0.235(4) 1.0122(15) 0.3796(10) 0.113(8) Uani 0.193(5) 1 d PDU A 2
F5X F 0.224(4) 0.948(2) 0.4590(6) 0.101(9) Uani 0.193(5) 1 d PDU A 2
F6X F 0.073(3) 0.8062(13) 0.4256(11) 0.082(7) Uani 0.193(5) 1 d PDU A 2

loop_
_atom_site_aniso_label
_atom_site_aniso_U_11
_atom_site_aniso_U_22
_atom_site_aniso_U_33
_atom_site_aniso_U_23
_atom_site_aniso_U_13
_atom_site_aniso_U_12
P1 0.0328(9) 0.0269(9) 0.0374(10) -0.0022(8) -0.0013(7) -0.0002(7)
C1 0.035(4) 0.034(4) 0.036(4) -0.006(3) -0.002(3) 0.001(3)
N1 0.034(3) 0.036(3) 0.035(3) -0.001(3) -0.006(3) 0.005(3)
C2 0.038(4) 0.039(4) 0.060(5) 0.001(4) -0.009(4) -0.007(3)
C3 0.039(4) 0.047(5) 0.075(6) -0.005(4) -0.018(4) 0.002(4)
C4 0.051(5) 0.044(5) 0.102(8) -0.004(5) -0.026(5) -0.002(4)
C5 0.088(8) 0.050(6) 0.127(11) -0.010(7) -0.062(8) 0.006(5)
C6 0.098(8) 0.062(7) 0.089(8) -0.013(6) -0.044(7) 0.004(6)
C7 0.085(8) 0.074(7) 0.083(8) 0.005(6) -0.033(6) 0.012(6)
C8 0.064(6) 0.049(5) 0.084(7) 0.002(5) -0.016(5) -0.008(5)
C9 0.046(4) 0.033(4) 0.042(4) 0.003(3) 0.005(3) 0.006(3)
N2 0.051(4) 0.036(3) 0.043(4) -0.001(3) 0.002(3) 0.006(3)
C10 0.041(4) 0.027(3) 0.038(4) -0.004(3) -0.003(3) 0.006(3)
N3 0.047(4) 0.034(3) 0.040(4) -0.005(3) 0.003(3) 0.004(3)
C11 0.046(4) 0.049(5) 0.044(5) 0.000(4) 0.004(4) 0.014(4)
C12 0.086(7) 0.041(5) 0.050(5) 0.006(4) 0.010(5) 0.012(5)
C13 0.103(9) 0.070(7) 0.073(8) 0.014(6) 0.026(7) 0.002(7)
C14 0.135(13) 0.080(9) 0.139(14) 0.047(9) 0.059(11) 0.042(9)
C15 0.132(11) 0.083(8) 0.050(7) -0.021(6) -0.029(7) 0.031(8)
C16 0.200(18) 0.086(10) 0.050(7) -0.003(7) 0.014(9) 0.004(11)
C17 0.150(14) 0.115(12) 0.072(9) 0.015(9) -0.032(9) 0.029(10)
C18 0.122(11) 0.098(9) 0.066(8) 0.032(7) 0.021(7) 0.041(8)
C19 0.042(4) 0.038(4) 0.048(5) -0.009(4) 0.003(3) 0.009(3)
C20 0.059(5) 0.042(4) 0.049(5) -0.008(4) -0.004(4) 0.004(4)
C21 0.061(6) 0.085(7) 0.073(7) -0.040(6) -0.004(5) 0.031(5)
C22 0.104(9) 0.103(9) 0.067(7) -0.052(7) 0.013(7) 0.024(8)
C23 0.145(12) 0.063(7) 0.054(7) -0.014(5) -0.018(7) 0.008(7)
C24 0.108(9) 0.065(7) 0.060(6) -0.020(5) -0.040(6) 0.019(6)
C25 0.076(6) 0.057(6) 0.065(6) -0.026(5) -0.026(5) 0.024(5)
Rh1 0.0395(3) 0.0242(3) 0.0434(4) -0.0035(2) -0.0106(2) 0.0026(2)
Cl1 0.0455(11) 0.0410(11) 0.0804(16) -0.0167(10) -0.0188(10) 0.0157(9)
Cl2 0.0647(12) 0.0291(9) 0.0421(11) 0.0016(8) -0.0071(9) -0.0072(8)
C26 0.043(4) 0.023(3) 0.074(6) -0.012(4) -0.007(4) 0.001(3)
C27 0.037(4) 0.041(5) 0.124(9) -0.003(5) 0.001(5) -0.007(4)
C28 0.064(5) 0.027(4) 0.058(5) -0.016(4) -0.018(4) 0.002(4)
C29 0.072(6) 0.045(5) 0.094(8) -0.022(5) -0.043(6) 0.011(5)
C30 0.072(6) 0.028(4) 0.050(5) -0.015(4) -0.013(4) 0.014(4)
C31 0.097(8) 0.052(5) 0.042(5) -0.012(4) 0.001(5) 0.007(5)
C32 0.047(4) 0.026(3) 0.052(5) -0.007(3) -0.010(4) -0.005(3)
C33 0.049(5) 0.043(4) 0.063(6) -0.010(4) 0.009(4) 0.002(4)
C34 0.029(3) 0.020(3) 0.065(5) -0.006(3) -0.016(3) 0.002(3)
C35 0.061(5) 0.029(4) 0.064(6) -0.001(4) -0.002(4) 0.007(4)
Sb1 0.0670(9) 0.0344(4) 0.0620(8) -0.0111(4) -0.0244(7) 0.0121(4)
F1 0.069(4) 0.048(3) 0.067(4) 0.003(3) 0.002(3) 0.016(3)
F2 0.101(5) 0.057(4) 0.221(8) -0.060(5) -0.058(6) 0.034(4)
F3 0.191(10) 0.123(8) 0.068(3) 0.029(4) -0.048(4) 0.028(6)
F4 0.106(5) 0.056(4) 0.156(7) -0.025(5) 0.000(5) -0.020(4)
F5 0.061(5) 0.212(10) 0.057(3) -0.019(4) 0.011(3) 0.026(5)
F6 0.057(3) 0.050(3) 0.172(8) -0.014(5) -0.028(4) 0.010(3)
Sb1X 0.074(4) 0.0320(16) 0.046(2) -0.0072(13) -0.006(2) 0.0075(17)
F1X 0.056(9) 0.078(15) 0.087(18) 0.030(14) -0.002(10) 0.012(9)
F2X 0.083(12) 0.066(15) 0.20(3) -0.047(16) -0.023(13) 0.029(11)
F3X 0.118(18) 0.111(18) 0.087(10) -0.039(11) -0.058(13) 0.011(15)
F4X 0.157(18) 0.041(10) 0.137(16) 0.020(11) 0.002(16) -0.012(10)
F5X 0.084(18) 0.14(2) 0.076(8) -0.044(11) -0.010(13) -0.063(16)
F6X 0.069(14) 0.040(10) 0.139(19) -0.017(11) 0.018(15) -0.017(9)

loop_
_atom_type_symbol
_atom_type_description
_atom_type_scat_dispersion_real
_atom_type_scat_dispersion_imag
_atom_type_scat_source
C C 0.0033 0.0016 'International Tables Vol C Tables 4.2.6.8 and 6.1.1.4'
H H 0.0000 0.0000 'International Tables Vol C Tables 4.2.6.8 and 6.1.1.4'
N N 0.0061 0.0033 'International Tables Vol C Tables 4.2.6.8 and 6.1.1.4'
F F 0.0171 0.0103 'International Tables Vol C Tables 4.2.6.8 and 6.1.1.4'
P P 0.1023 0.0942 'International Tables Vol C Tables 4.2.6.8 and 6.1.1.4'
Cl Cl 0.1484 0.1585 'International Tables Vol C Tables 4.2.6.8 and 6.1.1.4'
Rh Rh -1.1178 0.9187 'International Tables Vol C Tables 4.2.6.8 and 6.1.1.4'
Sb Sb -0.5866 1.5461 'International Tables Vol C Tables 4.2.6.8 and 6.1.1.4'

loop_
_geom_angle_atom_site_label_1
_geom_angle_atom_site_label_2
_geom_angle_atom_site_label_3
_geom_angle
_geom_angle_site_symmetry_1
_geom_angle_site_symmetry_3
_geom_angle_publ_flag
C10 P1 C1 104.3(3) . . ?
C10 P1 C9 100.4(3) . . ?
C1 P1 C9 105.1(4) . . ?
C10 P1 Rh1 116.8(2) . . ?
C1 P1 Rh1 109.9(2) . . ?
C9 P1 Rh1 118.7(3) . . ?
N1 C1 P1 115.4(5) . . ?
C2 N1 C1 113.4(6) . . ?
C3 C2 N1 110.4(7) . . ?
C4 C3 C8 116.7(9) . . ?
C4 C3 C2 121.0(9) . . ?
C8 C3 C2 122.2(8) . . ?
C3 C4 C5 120.9(10) . . ?
C6 C5 C4 121.8(10) . . ?
C5 C6 C7 119.5(11) . . ?
C6 C7 C8 118.9(11) . . ?
C3 C8 C7 122.1(10) . . ?
N2 C9 P1 110.1(5) . . ?
C11 N2 C9 109.6(6) . . ?
C11 N2 C12 109.6(6) . . ?
C9 N2 C12 108.7(6) . . ?
N3 C10 P1 110.0(5) . . ?
C11 N3 C10 110.3(6) . . ?
C11 N3 C19 111.0(6) . . ?
C10 N3 C19 109.6(6) . . ?
N3 C11 N2 110.9(6) . . ?
N2 C12 C13 107.5(8) . . ?
C18 C13 C14 115.2(13) . . ?
C18 C13 C12 120.8(11) . . ?
C14 C13 C12 123.9(12) . . ?
C15 C14 C13 126.9(14) . . ?
C16 C15 C14 112.1(13) . . ?
C15 C16 C17 126.4(15) . . ?
C16 C17 C18 121.0(15) . . ?
C17 C18 C13 117.2(13) . . ?
N3 C19 C20 113.8(6) . . ?
C21 C20 C25 118.1(8) . . ?
C21 C20 C19 120.3(8) . . ?
C25 C20 C19 121.4(8) . . ?
C20 C21 C22 120.2(10) . . ?
C23 C22 C21 121.5(10) . . ?
C22 C23 C24 119.1(10) . . ?
C23 C24 C25 120.9(10) . . ?
C24 C25 C20 120.0(9) . . ?
C26 Rh1 C32 64.8(3) . . ?
C26 Rh1 C34 38.9(3) . . ?
C32 Rh1 C34 38.1(3) . . ?
C26 Rh1 C28 39.3(3) . . ?
C32 Rh1 C28 63.8(3) . . ?
C34 Rh1 C28 64.3(3) . . ?
C26 Rh1 C30 64.1(4) . . ?
C32 Rh1 C30 38.6(3) . . ?
C34 Rh1 C30 63.7(3) . . ?
C28 Rh1 C30 36.8(3) . . ?
C26 Rh1 P1 118.8(3) . . ?
C32 Rh1 P1 112.5(2) . . ?
C34 Rh1 P1 98.9(2) . . ?
C28 Rh1 P1 158.0(3) . . ?
C30 Rh1 P1 149.6(2) . . ?
C26 Rh1 Cl1 95.6(2) . . ?
C32 Rh1 Cl1 155.9(2) . . ?
C34 Rh1 Cl1 131.0(2) . . ?
C28 Rh1 Cl1 92.3(2) . . ?
C30 Rh1 Cl1 121.5(2) . . ?
P1 Rh1 Cl1 88.85(7) . . ?
C26 Rh1 Cl2 156.4(3) . . ?
C32 Rh1 Cl2 100.5(2) . . ?
C34 Rh1 Cl2 136.1(2) . . ?
C28 Rh1 Cl2 118.5(3) . . ?
C30 Rh1 Cl2 92.8(3) . . ?
P1 Rh1 Cl2 83.37(7) . . ?
Cl1 Rh1 Cl2 92.67(8) . . ?
C34 C26 C28 106.7(8) . . ?
C34 C26 C27 128.5(8) . . ?
C28 C26 C27 124.5(8) . . ?
C34 C26 Rh1 71.5(4) . . ?
C28 C26 Rh1 72.4(4) . . ?
C27 C26 Rh1 126.0(6) . . ?
C30 C28 C26 108.2(7) . . ?
C30 C28 C29 128.2(9) . . ?
C26 C28 C29 123.6(9) . . ?
C30 C28 Rh1 72.1(4) . . ?
C26 C28 Rh1 68.3(4) . . ?
C29 C28 Rh1 125.5(6) . . ?
C28 C30 C32 108.3(8) . . ?
C28 C30 C31 126.6(8) . . ?
C32 C30 C31 125.1(9) . . ?
C28 C30 Rh1 71.1(5) . . ?
C32 C30 Rh1 68.3(4) . . ?
C31 C30 Rh1 125.7(6) . . ?
C34 C32 C30 108.5(7) . . ?
C34 C32 C33 126.2(7) . . ?
C30 C32 C33 124.8(8) . . ?
C34 C32 Rh1 71.8(4) . . ?
C30 C32 Rh1 73.2(4) . . ?
C33 C32 Rh1 127.8(5) . . ?
C32 C34 C26 108.1(7) . . ?
C32 C34 C35 127.1(7) . . ?
C26 C34 C35 124.4(8) . . ?
C32 C34 Rh1 70.2(4) . . ?
C26 C34 Rh1 69.7(4) . . ?
C35 C34 Rh1 131.4(5) . . ?
F4 Sb1 F3 91.2(5) . . ?
F4 Sb1 F6 177.7(5) . . ?
F3 Sb1 F6 91.1(5) . . ?
F4 Sb1 F2 90.7(4) . . ?
F3 Sb1 F2 90.9(5) . . ?
F6 Sb1 F2 89.5(4) . . ?
F4 Sb1 F5 87.5(5) . . ?
F3 Sb1 F5 176.3(5) . . ?
F6 Sb1 F5 90.2(5) . . ?
F2 Sb1 F5 92.6(5) . . ?
F4 Sb1 F1 89.9(4) . . ?
F3 Sb1 F1 88.8(4) . . ?
F6 Sb1 F1 90.0(3) . . ?
F2 Sb1 F1 179.4(4) . . ?
F5 Sb1 F1 87.7(4) . . ?
F4X Sb1X F2X 92.4(13) . . ?
F4X Sb1X F5X 91.2(12) . . ?
F2X Sb1X F5X 90.0(13) . . ?
F4X Sb1X F3X 91.3(14) . . ?
F2X Sb1X F3X 91.8(12) . . ?
F5X Sb1X F3X 176.9(15) . . ?
F4X Sb1X F6X 177.8(14) . . ?
F2X Sb1X F6X 89.4(13) . . ?
F5X Sb1X F6X 90.1(13) . . ?
F3X Sb1X F6X 87.4(13) . . ?
F4X Sb1X F1X 89.5(13) . . ?
F2X Sb1X F1X 177.7(14) . . ?
F5X Sb1X F1X 88.8(12) . . ?
F3X Sb1X F1X 89.3(12) . . ?
F6X Sb1X F1X 88.7(11) . . ?

loop_
_geom_bond_atom_site_label_1
_geom_bond_atom_site_label_2
_geom_bond_distance
_geom_bond_site_symmetry_2
_geom_bond_publ_flag
P1 C10 1.830(7) . ?
P1 C1 1.834(7) . ?
P1 C9 1.836(8) . ?
P1 Rh1 2.2851(19) . ?
C1 N1 1.497(8) . ?
N1 C2 1.491(9) . ?
C2 C3 1.488(12) . ?
C3 C4 1.373(12) . ?
C3 C8 1.382(13) . ?
C4 C5 1.391(14) . ?
C5 C6 1.323(16) . ?
C6 C7 1.384(15) . ?
C7 C8 1.390(14) . ?
C9 N2 1.476(10) . ?
N2 C11 1.472(10) . ?
N2 C12 1.482(11) . ?
C10 N3 1.482(9) . ?
N3 C11 1.461(10) . ?
N3 C19 1.482(9) . ?
C12 C13 1.543(16) . ?
C13 C18 1.421(17) . ?
C13 C14 1.466(18) . ?
C14 C15 1.35(2) . ?
C15 C16 1.35(2) . ?
C16 C17 1.363(19) . ?
C17 C18 1.392(19) . ?
C19 C20 1.520(11) . ?
C20 C21 1.354(12) . ?
C20 C25 1.394(12) . ?
C21 C22 1.407(14) . ?
C22 C23 1.336(16) . ?
C23 C24 1.355(16) . ?
C24 C25 1.392(12) . ?
Rh1 C26 2.158(7) . ?
Rh1 C32 2.161(8) . ?
Rh1 C34 2.182(7) . ?
Rh1 C28 2.214(7) . ?
Rh1 C30 2.227(8) . ?
Rh1 Cl1 2.406(2) . ?
Rh1 Cl2 2.424(2) . ?
C26 C34 1.445(10) . ?
C26 C28 1.471(13) . ?
C26 C27 1.497(13) . ?
C28 C30 1.401(13) . ?
C28 C29 1.505(11) . ?
C30 C32 1.450(11) . ?
C30 C31 1.488(13) . ?
C32 C34 1.416(12) . ?
C32 C33 1.493(11) . ?
C34 C35 1.475(11) . ?
Sb1 F4 1.845(8) . ?
Sb1 F3 1.852(9) . ?
Sb1 F6 1.853(8) . ?
Sb1 F2 1.857(8) . ?
Sb1 F5 1.865(8) . ?
Sb1 F1 1.884(7) . ?
Sb1X F4X 1.841(17) . ?
Sb1X F2X 1.848(17) . ?
Sb1X F5X 1.855(16) . ?
Sb1X F3X 1.865(16) . ?
Sb1X F6X 1.865(17) . ?
Sb1X F1X 1.885(17) . ?

loop_
_geom_hbond_atom_site_label_D
_geom_hbond_atom_site_label_H
_geom_hbond_atom_site_label_A
_geom_hbond_distance_DH
_geom_hbond_distance_HA
_geom_hbond_distance_DA
_geom_hbond_angle_DHA
_geom_hbond_site_symmetry_A
N1 H1B Cl2 0.92 2.65 3.291(6) 127.8 3_666
N1 H1A N2 0.92 2.34 2.952(9) 123.8 .
N1 H1A F1 0.92 2.40 3.022(9) 124.4 .
N1 H1A F1X 0.92 2.89 3.35(3) 112.2 .
N1 H1B N3 0.92 2.18 2.851(8) 128.6 .

loop_
_geom_torsion_atom_site_label_1
_geom_torsion_atom_site_label_2
_geom_torsion_atom_site_label_3
_geom_torsion_atom_site_label_4
_geom_torsion
_geom_torsion_site_symmetry_1
_geom_torsion_site_symmetry_2
_geom_torsion_site_symmetry_3
_geom_torsion_site_symmetry_4
_geom_torsion_publ_flag
C10 P1 C1 N1 -48.2(6) . . . . ?
C9 P1 C1 N1 57.0(6) . . . . ?
Rh1 P1 C1 N1 -174.2(4) . . . . ?
P1 C1 N1 C2 174.7(5) . . . . ?
C1 N1 C2 C3 179.3(6) . . . . ?
N1 C2 C3 C4 99.1(10) . . . . ?
N1 C2 C3 C8 -77.1(10) . . . . ?
C8 C3 C4 C5 -1.6(15) . . . . ?
C2 C3 C4 C5 -178.1(10) . . . . ?
C3 C4 C5 C6 -1.3(19) . . . . ?
C4 C5 C6 C7 2(2) . . . . ?
C5 C6 C7 C8 -1(2) . . . . ?
C4 C3 C8 C7 3.4(15) . . . . ?
C2 C3 C8 C7 179.8(10) . . . . ?
C6 C7 C8 C3 -2.4(18) . . . . ?
C10 P1 C9 N2 48.6(6) . . . . ?
C1 P1 C9 N2 -59.5(6) . . . . ?
Rh1 P1 C9 N2 177.2(4) . . . . ?
P1 C9 N2 C11 -62.5(7) . . . . ?
P1 C9 N2 C12 177.7(6) . . . . ?
C1 P1 C10 N3 60.8(6) . . . . ?
C9 P1 C10 N3 -47.9(6) . . . . ?
Rh1 P1 C10 N3 -177.7(4) . . . . ?
P1 C10 N3 C11 62.0(7) . . . . ?
P1 C10 N3 C19 -175.4(5) . . . . ?
C10 N3 C11 N2 -74.1(8) . . . . ?
C19 N3 C11 N2 164.1(6) . . . . ?
C9 N2 C11 N3 74.3(8) . . . . ?
C12 N2 C11 N3 -166.5(7) . . . . ?
C11 N2 C12 C13 75.8(9) . . . . ?
C9 N2 C12 C13 -164.5(7) . . . . ?
N2 C12 C13 C18 90.7(11) . . . . ?
N2 C12 C13 C14 -93.7(12) . . . . ?
C18 C13 C14 C15 3(2) . . . . ?
C12 C13 C14 C15 -172.8(13) . . . . ?
C13 C14 C15 C16 -9(2) . . . . ?
C14 C15 C16 C17 14(2) . . . . ?
C15 C16 C17 C18 -12(3) . . . . ?
C16 C17 C18 C13 4(2) . . . . ?
C14 C13 C18 C17 0.2(18) . . . . ?
C12 C13 C18 C17 176.2(12) . . . . ?
C11 N3 C19 C20 -60.5(9) . . . . ?
C10 N3 C19 C20 177.3(7) . . . . ?
N3 C19 C20 C21 150.8(9) . . . . ?
N3 C19 C20 C25 -32.5(12) . . . . ?
C25 C20 C21 C22 3.2(17) . . . . ?
C19 C20 C21 C22 180.0(11) . . . . ?
C20 C21 C22 C23 0(2) . . . . ?
C21 C22 C23 C24 -2(2) . . . . ?
C22 C23 C24 C25 1(2) . . . . ?
C23 C24 C25 C20 1.5(19) . . . . ?
C21 C20 C25 C24 -3.7(17) . . . . ?
C19 C20 C25 C24 179.5(10) . . . . ?
C10 P1 Rh1 C26 130.6(4) . . . . ?
C1 P1 Rh1 C26 -110.9(4) . . . . ?
C9 P1 Rh1 C26 10.0(4) . . . . ?
C10 P1 Rh1 C32 -156.7(4) . . . . ?
C1 P1 Rh1 C32 -38.2(4) . . . . ?
C9 P1 Rh1 C32 82.7(4) . . . . ?
C10 P1 Rh1 C34 166.2(4) . . . . ?
C1 P1 Rh1 C34 -75.3(3) . . . . ?
C9 P1 Rh1 C34 45.6(4) . . . . ?
C10 P1 Rh1 C28 128.0(7) . . . . ?
C1 P1 Rh1 C28 -113.5(7) . . . . ?
C9 P1 Rh1 C28 7.4(7) . . . . ?
C10 P1 Rh1 C30 -142.2(6) . . . . ?
C1 P1 Rh1 C30 -23.7(6) . . . . ?
C9 P1 Rh1 C30 97.2(6) . . . . ?
C10 P1 Rh1 Cl1 34.8(3) . . . . ?
C1 P1 Rh1 Cl1 153.3(3) . . . . ?
C9 P1 Rh1 Cl1 -85.8(3) . . . . ?
C10 P1 Rh1 Cl2 -58.1(3) . . . . ?
C1 P1 Rh1 Cl2 60.5(3) . . . . ?
C9 P1 Rh1 Cl2 -178.6(3) . . . . ?
C32 Rh1 C26 C34 -36.5(5) . . . . ?
C28 Rh1 C26 C34 -115.1(7) . . . . ?
C30 Rh1 C26 C34 -79.5(5) . . . . ?
P1 Rh1 C26 C34 66.4(5) . . . . ?
Cl1 Rh1 C26 C34 158.2(5) . . . . ?
Cl2 Rh1 C26 C34 -91.8(7) . . . . ?
C32 Rh1 C26 C28 78.6(5) . . . . ?
C34 Rh1 C26 C28 115.1(7) . . . . ?
C30 Rh1 C26 C28 35.7(5) . . . . ?
P1 Rh1 C26 C28 -178.5(4) . . . . ?
Cl1 Rh1 C26 C28 -86.7(5) . . . . ?
Cl2 Rh1 C26 C28 23.4(8) . . . . ?
C32 Rh1 C26 C27 -161.1(9) . . . . ?
C34 Rh1 C26 C27 -124.6(10) . . . . ?
C28 Rh1 C26 C27 120.3(9) . . . . ?
C30 Rh1 C26 C27 156.0(9) . . . . ?
P1 Rh1 C26 C27 -58.2(8) . . . . ?
Cl1 Rh1 C26 C27 33.6(8) . . . . ?
Cl2 Rh1 C26 C27 143.7(6) . . . . ?
C34 C26 C28 C30 2.3(8) . . . . ?
C27 C26 C28 C30 176.6(7) . . . . ?
Rh1 C26 C28 C30 -61.4(5) . . . . ?
C34 C26 C28 C29 -177.3(7) . . . . ?
C27 C26 C28 C29 -3.0(12) . . . . ?
Rh1 C26 C28 C29 119.1(7) . . . . ?
C34 C26 C28 Rh1 63.7(5) . . . . ?
C27 C26 C28 Rh1 -122.0(8) . . . . ?
C26 Rh1 C28 C30 118.8(7) . . . . ?
C32 Rh1 C28 C30 37.2(5) . . . . ?
C34 Rh1 C28 C30 79.7(5) . . . . ?
P1 Rh1 C28 C30 122.4(7) . . . . ?
Cl1 Rh1 C28 C30 -145.0(5) . . . . ?
Cl2 Rh1 C28 C30 -50.8(5) . . . . ?
C32 Rh1 C28 C26 -81.6(5) . . . . ?
C34 Rh1 C28 C26 -39.1(5) . . . . ?
C30 Rh1 C28 C26 -118.8(7) . . . . ?
P1 Rh1 C28 C26 3.6(9) . . . . ?
Cl1 Rh1 C28 C26 96.1(4) . . . . ?
Cl2 Rh1 C28 C26 -169.6(4) . . . . ?
C26 Rh1 C28 C29 -116.6(11) . . . . ?
C32 Rh1 C28 C29 161.8(10) . . . . ?
C34 Rh1 C28 C29 -155.7(10) . . . . ?
C30 Rh1 C28 C29 124.6(11) . . . . ?
P1 Rh1 C28 C29 -113.0(9) . . . . ?
Cl1 Rh1 C28 C29 -20.4(9) . . . . ?
Cl2 Rh1 C28 C29 73.8(10) . . . . ?
C26 C28 C30 C32 0.7(8) . . . . ?
C29 C28 C30 C32 -179.8(7) . . . . ?
Rh1 C28 C30 C32 -58.3(5) . . . . ?
C26 C28 C30 C31 179.9(7) . . . . ?
C29 C28 C30 C31 -0.6(13) . . . . ?
Rh1 C28 C30 C31 120.9(8) . . . . ?
C26 C28 C30 Rh1 59.0(5) . . . . ?
C29 C28 C30 Rh1 -121.5(8) . . . . ?
C26 Rh1 C30 C28 -38.1(5) . . . . ?
C32 Rh1 C30 C28 -119.6(7) . . . . ?
C34 Rh1 C30 C28 -81.6(5) . . . . ?
P1 Rh1 C30 C28 -141.4(5) . . . . ?
Cl1 Rh1 C30 C28 42.2(5) . . . . ?
Cl2 Rh1 C30 C28 137.0(5) . . . . ?
C26 Rh1 C30 C32 81.5(5) . . . . ?
C34 Rh1 C30 C32 38.0(4) . . . . ?
C28 Rh1 C30 C32 119.6(7) . . . . ?
P1 Rh1 C30 C32 -21.8(8) . . . . ?
Cl1 Rh1 C30 C32 161.7(4) . . . . ?
Cl2 Rh1 C30 C32 -103.4(5) . . . . ?
C26 Rh1 C30 C31 -160.1(9) . . . . ?
C32 Rh1 C30 C31 118.4(10) . . . . ?
C34 Rh1 C30 C31 156.3(9) . . . . ?
C28 Rh1 C30 C31 -122.1(10) . . . . ?
P1 Rh1 C30 C31 96.6(8) . . . . ?
Cl1 Rh1 C30 C31 -79.9(8) . . . . ?
Cl2 Rh1 C30 C31 15.0(8) . . . . ?
C28 C30 C32 C34 -3.5(8) . . . . ?
C31 C30 C32 C34 177.3(7) . . . . ?
Rh1 C30 C32 C34 -63.6(5) . . . . ?
C28 C30 C32 C33 -175.2(7) . . . . ?
C31 C30 C32 C33 5.6(12) . . . . ?
Rh1 C30 C32 C33 124.7(7) . . . . ?
C28 C30 C32 Rh1 60.1(5) . . . . ?
C31 C30 C32 Rh1 -119.1(8) . . . . ?
C26 Rh1 C32 C34 37.3(4) . . . . ?
C28 Rh1 C32 C34 81.1(5) . . . . ?
C30 Rh1 C32 C34 116.6(6) . . . . ?
P1 Rh1 C32 C34 -75.1(4) . . . . ?
Cl1 Rh1 C32 C34 75.6(7) . . . . ?
Cl2 Rh1 C32 C34 -162.2(4) . . . . ?
C26 Rh1 C32 C30 -79.3(5) . . . . ?
C34 Rh1 C32 C30 -116.6(6) . . . . ?
C28 Rh1 C32 C30 -35.5(5) . . . . ?
P1 Rh1 C32 C30 168.3(4) . . . . ?
Cl1 Rh1 C32 C30 -41.0(9) . . . . ?
Cl2 Rh1 C32 C30 81.2(5) . . . . ?
C26 Rh1 C32 C33 159.4(9) . . . . ?
C34 Rh1 C32 C33 122.1(9) . . . . ?
C28 Rh1 C32 C33 -156.8(9) . . . . ?
C30 Rh1 C32 C33 -121.3(10) . . . . ?
P1 Rh1 C32 C33 46.9(8) . . . . ?
Cl1 Rh1 C32 C33 -162.3(5) . . . . ?
Cl2 Rh1 C32 C33 -40.2(8) . . . . ?
C30 C32 C34 C26 4.9(8) . . . . ?
C33 C32 C34 C26 176.5(7) . . . . ?
Rh1 C32 C34 C26 -59.6(5) . . . . ?
C30 C32 C34 C35 -168.1(7) . . . . ?
C33 C32 C34 C35 3.5(12) . . . . ?
Rh1 C32 C34 C35 127.5(7) . . . . ?
C30 C32 C34 Rh1 64.5(5) . . . . ?
C33 C32 C34 Rh1 -123.9(8) . . . . ?
C28 C26 C34 C32 -4.4(8) . . . . ?
C27 C26 C34 C32 -178.4(8) . . . . ?
Rh1 C26 C34 C32 59.9(5) . . . . ?
C28 C26 C34 C35 168.8(7) . . . . ?
C27 C26 C34 C35 -5.2(12) . . . . ?
Rh1 C26 C34 C35 -126.9(7) . . . . ?
C28 C26 C34 Rh1 -64.3(5) . . . . ?
C27 C26 C34 Rh1 121.7(8) . . . . ?
C26 Rh1 C34 C32 -119.1(7) . . . . ?
C28 Rh1 C34 C32 -79.6(5) . . . . ?
C30 Rh1 C34 C32 -38.5(4) . . . . ?
P1 Rh1 C34 C32 115.3(4) . . . . ?
Cl1 Rh1 C34 C32 -148.4(3) . . . . ?
Cl2 Rh1 C34 C32 25.6(5) . . . . ?
C32 Rh1 C34 C26 119.1(7) . . . . ?
C28 Rh1 C34 C26 39.5(5) . . . . ?
C30 Rh1 C34 C26 80.6(6) . . . . ?
P1 Rh1 C34 C26 -125.6(5) . . . . ?
Cl1 Rh1 C34 C26 -29.3(6) . . . . ?
Cl2 Rh1 C34 C26 144.7(4) . . . . ?
C26 Rh1 C34 C35 118.4(10) . . . . ?
C32 Rh1 C34 C35 -122.5(9) . . . . ?
C28 Rh1 C34 C35 157.9(9) . . . . ?
C30 Rh1 C34 C35 -161.0(9) . . . . ?
P1 Rh1 C34 C35 -7.2(8) . . . . ?
Cl1 Rh1 C34 C35 89.1(7) . . . . ?
Cl2 Rh1 C34 C35 -96.9(8) . . . . ?

loop_
_platon_squeeze_void_nr
_platon_squeeze_void_average_x
_platon_squeeze_void_average_y
_platon_squeeze_void_average_z
_platon_squeeze_void_volume
_platon_squeeze_void_count_electrons
_platon_squeeze_void_content
1 -0.172 0.518 0.160 88 24 ' '
2 0.172 0.482 0.840 88 24 ' '
3 0.328 -0.018 0.660 88 24 ' '
4 0.672 0.018 0.340 88 24 ' '
